data_4030522
loop_
_publ_author_name
'Averbuch-Pouchot, M. T.'
'Durif, A.'
'Schulke, U.'

_publ_section_title
;
 Ethyllenediammonium cyclooctaphosphate hexahydrate: the first example of
 an organic-cation cyclooctaphosphate
;
_journal_name_full 'European Journal of Solid State and Inorganic Chemistry'
_journal_page_first 557
_journal_page_last 563
_journal_volume 30
_journal_year 1993
_chemical_formula_sum 'C8 H52 N8 O30 P8'
_chemical_formula_weight 988.932
_space_group_IT_number 14
_symmetry_cell_setting monoclinic
_symmetry_Int_Tables_number 14
_symmetry_space_group_name_Hall '-P 2yn'
_symmetry_space_group_name_H-M 'P 1 21/n 1'
_cell_angle_alpha 90
_cell_angle_beta 98.49(3)
_cell_angle_gamma 90
_cell_formula_units_Z 2
_cell_length_a 11.833(2)
_cell_length_b 21.844(3)
_cell_length_c 7.467(2)
_cell_volume 1908.9(7)
_diffrn_ambient_temperature 293
_diffrn_radiation_probe x-ray
_diffrn_radiation_type MoK\a
_diffrn_radiation_wavelength 0.71073
_exptl_absorpt_coefficient_mu 0.255
_exptl_crystal_density_diffrn 1.719
_exptl_crystal_F_000 1032
_refine_ls_number_parameters 348
_refine_ls_number_reflns 3436
_refine_ls_R_factor_gt 0.037
_refine_ls_wR_factor_gt 0.039
_cod_data_source_file EJSSIC-1993-30-557-563.cif
_cod_data_source_block cyclooctaphosphate
_cod_original_sg_symbol_H-M 'P 21/n'
_cod_database_code 4030522

loop_
_symmetry_equiv_pos_site_id
_symmetry_equiv_pos_as_xyz
1 x,y,z
2 1/2-x,1/2+y,1/2-z
3 -x,-y,-z
4 1/2+x,1/2-y,1/2+z

loop_
_atom_site_label
_atom_site_type_symbol
_atom_site_thermal_displace_type
_atom_site_fract_x
_atom_site_fract_y
_atom_site_fract_z
_atom_site_occupancy
_atom_site_U_iso_or_equiv
P1 P Uiso 0.74594(6) 0.12566(3) 0.20610(10) 1.000 0.0170(1)
P2 P Uiso 0.25041(6) -0.01192(3) -0.00769(9) 1.000 0.0158(1)
P3 P Uiso 0.33837(6) 0.10285(3) -0.13000(10) 1.000 0.0176(1)
P4 P Uiso 0.51394(6) 0.17285(3) 0.08870(10) 1.000 0.0163(1)
O1 O Uiso 0.3525(2) 0.35940(10) 0.6350(3) 1.000 0.0276(5)
O2 O Uiso 0.2371(2) 0.36600(10) 0.9001(3) 1.000 0.0275(5)
O3 O Uiso 0.1474(2) 0.33566(9) 0.5855(3) 1.000 0.0217(5)
O4 O Uiso 0.2087(2) 0.44360(9) 0.6566(3) 1.000 0.0220(4)
O5 O Uiso 0.2269(2) 0.45970(10) 0.3254(3) 1.000 0.0256(5)
O6 O Uiso 0.8660(2) 0.98880(10) 0.0710(3) 1.000 0.0263(5)
O7 O Uiso 0.8425(2) 0.45843(9) 0.4884(3) 1.000 0.0212(4)
O8 O Uiso 0.2568(2) 0.14690(10) 0.9294(3) 1.000 0.0272(5)
O9 O Uiso 0.3292(2) 0.08710(10) 0.6753(3) 1.000 0.0281(5)
O10 O Uiso 0.4676(2) 0.12483(9) 0.9309(3) 1.000 0.0229(5)
O11 O Uiso 0.9812(2) 0.34720(10) 0.7626(3) 1.000 0.0280(5)
O12 O Uiso 0.4837(2) 0.23552(9) 0.0226(3) 1.000 0.0241(5)
N3 N Uiso 0.7638(2) 0.34540(10) 0.8596(4) 1.000 0.0257(6)
N4 N Uiso 0.2042(3) 0.25680(10) 0.0838(4) 1.000 0.0298(6)
C3 C Uiso 0.2358(3) 0.2187(2) 0.4027(4) 1.000 0.0265(6)
C4 C Uiso 0.7690(3) 0.2354(2) 0.7688(5) 1.000 0.0291(8)
N1 N Uiso 0.0531(2) 0.42110(10) 0.0652(3) 1.000 0.0258(6)
C1 C Uiso 0.0236(3) 0.4749(2) 0.9475(4) 1.000 0.0299(8)
N2 N Uiso 0.9385(2) 0.04150(10) 0.3835(4) 1.000 0.0276(6)
C2 C Uiso 0.5600(3) 0.5072(2) -0.0118(5) 1.000 0.0320(8)
OW1 O Uiso 0.9773(2) 0.24940(10) 0.1524(3) 1.000 0.0384(6)
OW2 O Uiso 0.0731(2) 0.09740(10) 0.1754(4) 1.000 0.0434(6)
OW3 O Uiso 0.0476(3) 0.15120(10) 0.6755(5) 1.000 0.0724(10)

loop_
_atom_type_symbol
_atom_type_description
_atom_type_scat_dispersion_real
_atom_type_scat_dispersion_imag
_atom_type_scat_source
C C 0.0033 0.0016 ' International Tables Vol C Tables 4.2.6.8 and 6.1.1.4'
N N 0.0061 0.0033 ' International Tables Vol C Tables 4.2.6.8 and 6.1.1.4'
O O 0.0106 0.0060 ' International Tables Vol C Tables 4.2.6.8 and 6.1.1.4'
P P 0.1023 0.0942 ' International Tables Vol C Tables 4.2.6.8 and 6.1.1.4'

loop_
_geom_angle_atom_site_label_1
_geom_angle_atom_site_label_2
_geom_angle_atom_site_label_3
_geom_angle
_geom_angle_site_symmetry_1
_geom_angle_site_symmetry_3
_geom_angle_publ_flag
O1 P1 O2 120.87(14) 4_554 4_554 yes
O1 P1 O3 105.69(13) 4_554 4_554 yes
O1 P1 O4 110.25(13) 4_554 4_554 yes
O2 P1 O3 109.53(13) 4_554 4_554 yes
O2 P1 O4 106.57(13) 4_554 4_554 yes
O3 P1 O4 102.43(12) 4_554 4_554 yes
O4 P2 O5 110.52(13) 2_545 2_545 yes
O4 P2 O6 110.34(13) 2_545 3_665 yes
O4 P2 O7 98.84(12) 2_545 4_454 yes
O5 P2 O6 118.05(14) 2_545 3_665 yes
O5 P2 O7 106.87(13) 2_545 4_454 yes
O6 P2 O7 110.46(13) 3_665 4_454 yes
O8 P3 O9 119.30(14) 1_554 1_554 yes
O8 P3 O10 110.98(13) 1_554 1_554 yes
O7 P3 O8 110.30(13) 4_454 1_554 yes
O9 P3 O10 106.04(13) 1_554 1_554 yes
O7 P3 O9 109.84(12) 4_454 1_554 yes
O7 P3 O10 98.26(12) 4_454 1_554 yes
O10 P4 O12 108.57(13) 1_554 . yes
O11 P4 O12 119.06(14) 4_454 . yes
O3 P4 O12 107.10(13) 4_554 . yes
O10 P4 O11 110.18(13) 1_554 4_454 yes
O3 P4 O10 98.28(12) 4_554 1_554 yes
O3 P4 O11 111.60(13) 4_554 4_454 yes
P1 O3 P4 133.84(15) 4_455 4_455 yes
P1 O4 P2 129.08(15) 4_455 2_555 yes
P2 O7 P3 130.92(16) 4_555 4_555 yes
P3 O10 P4 127.55(15) 1_556 1_556 yes
N3 C3 C4 113.3(3) 4_454 4_454 yes
N4 C4 C3 113.0(3) 4_555 4_555 yes
N1 C1 C1 110.1(2) 1_556 3_567 yes
N2 C2 C2 86.6(3) 2_655 3_665 yes

loop_
_geom_bond_atom_site_label_1
_geom_bond_atom_site_label_2
_geom_bond_distance
_geom_bond_site_symmetry_2
_geom_bond_publ_flag
P1 O1 1.475(2) 4_554 yes
P1 O2 1.479(2) 4_554 yes
P1 O3 1.605(2) 4_554 yes
P1 O4 1.604(2) 4_554 yes
P2 O4 1.604(2) 2_545 yes
P2 O5 1.484(2) 2_545 yes
P2 O6 1.478(2) 3_665 yes
P2 O7 1.601(2) 4_454 yes
P3 O8 1.477(2) 1_554 yes
P3 O9 1.482(2) 1_554 yes
P3 O10 1.603(2) 1_554 yes
P3 O7 1.601(2) 4_454 yes
P4 O12 1.481(2) . yes
P4 O10 1.612(2) 1_554 yes
P4 O11 1.475(2) 4_454 yes
P4 O3 1.594(3) 4_554 yes
N3 C3 1.485(5) 4_555 yes
N4 C4 1.487(5) 4_454 yes
N1 C1 1.478(5) 1_554 yes
N2 C2 1.214(5) 2_645 yes
C3 C4 1.508(5) 4_454 no
C1 C1 1.503(6) 3_567 no
C2 C2 1.490(5) 3_665 no

loop_
_geom_torsion_atom_site_label_1
_geom_torsion_atom_site_label_2
_geom_torsion_atom_site_label_3
_geom_torsion_atom_site_label_4
_geom_torsion
_geom_torsion_site_symmetry_1
_geom_torsion_site_symmetry_3
_geom_torsion_publ_flag
O1 P1 O3 P4 -177.48(18) 4_554 4_554 no
O2 P1 O3 P4 -45.8(2) 4_554 4_554 no
O4 P1 O3 P4 67.0(2) 4_554 4_554 no
O4 P2 O7 P3 90.8(2) 2_545 4_454 no
O5 P2 O7 P3 -154.47(18) 2_545 4_454 no
O6 P2 O7 P3 -24.9(2) 3_665 4_454 no
O8 P3 O10 P4 20.2(2) 1_554 1_554 no
O9 P3 O10 P4 151.13(17) 1_554 1_554 no
O7 P3 O10 P4 -95.38(18) 4_454 1_554 no
O8 P3 O7 P2 70.7(2) 1_554 4_454 no
O9 P3 O7 P2 -62.8(2) 1_554 4_454 no
O10 P3 O7 P2 -173.21(18) 1_554 4_454 no
O12 P4 O10 P3 -75.7(2) . 1_554 no
O11 P4 O10 P3 56.3(2) 4_454 1_554 no
O3 P4 O10 P3 173.03(17) 4_554 1_554 no
O12 P4 O3 P1 148.84(18) . 4_554 no
O10 P4 O3 P1 -98.7(2) 1_554 4_554 no
O11 P4 O3 P1 16.9(2) 4_454 4_554 no
N3 C3 C4 N4 64.6(4) 4_454 4_454 no
